data_4346787
loop_
_publ_author_name
'M\'arquez, Astrid'
'\'Avila, Elena'
'Urbaneja, Carmen'
'\'Alvarez, Eleuterio'
'Palma, Pilar'
'C\'ampora, Juan'

_publ_section_title
;
 Copper(I) Complexes of Zwitterionic Imidazolium-2-Amidinates, a Promising
 Class of Electroneutral, Amidinate-Type Ligands.
;
_journal_issue 22
_journal_name_full 'Inorganic chemistry'
_journal_page_first 11007
_journal_page_last 11017
_journal_paper_doi 10.1021/acs.inorgchem.5b02141
_journal_volume 54
_journal_year 2015
_chemical_formula_moiety 'C30 H38 N4'
_chemical_formula_sum 'C30 H38 N4'
_chemical_formula_weight 454.64
_space_group_IT_number 14
_space_group_name_Hall '-P 2ybc'
_space_group_name_H-M_alt 'P 1 21/c 1'
_symmetry_cell_setting monoclinic
_symmetry_space_group_name_Hall '-P 2ybc'
_symmetry_space_group_name_H-M 'P 1 21/c 1'
_atom_sites_solution_hydrogens geom
_atom_sites_solution_primary direct
_atom_sites_solution_secondary difmap
_audit_creation_method SHELXL-97
_cell_angle_alpha 90.00
_cell_angle_beta 106.045(2)
_cell_angle_gamma 90.00
_cell_formula_units_Z 4
_cell_length_a 11.4131(7)
_cell_length_b 17.0066(11)
_cell_length_c 14.0901(9)
_cell_measurement_reflns_used 6048
_cell_measurement_temperature 213(2)
_cell_measurement_theta_max 26.14
_cell_measurement_theta_min 2.37
_cell_volume 2628.3(3)
_computing_cell_refinement 'APEX2 Software Suite (Bruker, 2007)'
_computing_data_collection 'APEX2 Software Suite (Bruker, 2007)'
_computing_data_reduction 'APEX2 Software Suite (Bruker, 2007)'
_computing_molecular_graphics 'SHELXTL (Sheldrick, 2008)'
_computing_publication_material 'SHELXTL and publCIF (Westrip, 2010)'
_computing_structure_refinement 'SHELXL97 (Sheldrick, 2008)'
_computing_structure_solution 'SIR2002 (Burla et al., 2003)'
_diffrn_ambient_temperature 213(2)
_diffrn_detector_area_resol_mean 8.26
_diffrn_measured_fraction_theta_full 0.993
_diffrn_measured_fraction_theta_max 0.993
_diffrn_measurement_device_type
;
 Bruker-Nonius X8kappa APEX II CCD area detector
;
_diffrn_measurement_method 'phi and omega scans with narrow frames'
_diffrn_radiation_monochromator graphite
_diffrn_radiation_source 'fine-focus sealed tube'
_diffrn_radiation_type MoK\a
_diffrn_radiation_wavelength 0.71073
_diffrn_reflns_av_R_equivalents 0.0365
_diffrn_reflns_av_sigmaI/netI 0.0303
_diffrn_reflns_limit_h_max 13
_diffrn_reflns_limit_h_min -13
_diffrn_reflns_limit_k_max 20
_diffrn_reflns_limit_k_min -20
_diffrn_reflns_limit_l_max 16
_diffrn_reflns_limit_l_min -15
_diffrn_reflns_number 24147
_diffrn_reflns_theta_full 25.25
_diffrn_reflns_theta_max 25.25
_diffrn_reflns_theta_min 3.01
_diffrn_standards_decay_% 0
_exptl_absorpt_coefficient_mu 0.068
_exptl_absorpt_correction_T_max 0.9864
_exptl_absorpt_correction_T_min 0.9838
_exptl_absorpt_correction_type multi-scan
_exptl_absorpt_process_details
;
program SADABS, Bruker (2001).
;
_exptl_crystal_colour yellow
_exptl_crystal_density_diffrn 1.149
_exptl_crystal_density_method 'not measured'
_exptl_crystal_description plate
_exptl_crystal_F_000 984
_exptl_crystal_size_max 0.50
_exptl_crystal_size_mid 0.20
_exptl_crystal_size_min 0.20
_refine_diff_density_max 0.161
_refine_diff_density_min -0.210
_refine_diff_density_rms 0.044
_refine_ls_extinction_method none
_refine_ls_goodness_of_fit_ref 1.041
_refine_ls_hydrogen_treatment constr
_refine_ls_matrix_type full
_refine_ls_number_parameters 309
_refine_ls_number_reflns 4735
_refine_ls_number_restraints 0
_refine_ls_restrained_S_all 1.041
_refine_ls_R_factor_all 0.0605
_refine_ls_R_factor_gt 0.0389
_refine_ls_shift/su_max 0.000
_refine_ls_shift/su_mean 0.000
_refine_ls_structure_factor_coef Fsqd
_refine_ls_weighting_details 'calc w=1/[\s^2^(Fo^2^)+(0.0543P)^2^+0.3769P] where P=(Fo^2^+2Fc^2^)/3'
_refine_ls_weighting_scheme calc
_refine_ls_wR_factor_gt 0.0953
_refine_ls_wR_factor_ref 0.1034
_reflns_number_gt 3539
_reflns_number_total 4735
_reflns_threshold_expression >2sigma(I)
_cod_data_source_file ic5b02141_si_001.cif
_cod_data_source_block ICyCDI-pTol
_cod_depositor_comments
;
The following automatic conversions were performed:

data item '_symmetry_cell_setting' value 'Monoclinic' was changed to
'monoclinic' in accordance with the
/home/saulius/struct/COD-crude-data/automatic-downloads/DataCite-retrospective/ACS/depositions/lib/dictionaries/cif_core.dic
dictionary named 'cif_core.dic' version 2.4.2 last updated on
2011-04-26.

Automatic conversion script
Id: cif_fix_values 6909 2019-04-08 15:41:33Z antanas 
;
_cod_original_sg_symbol_H-M 'P 21/c'
_cod_database_code 4346787

loop_
_symmetry_equiv_pos_as_xyz
'x, y, z'
'-x, y+1/2, -z+1/2'
'-x, -y, -z'
'x, -y-1/2, z-1/2'

loop_
_atom_site_label
_atom_site_type_symbol
_atom_site_fract_x
_atom_site_fract_y
_atom_site_fract_z
_atom_site_U_iso_or_equiv
_atom_site_adp_type
_atom_site_occupancy
_atom_site_symmetry_multiplicity
_atom_site_calc_flag
_atom_site_refinement_flags
N1 N 0.93833(10) 0.20220(7) 0.44742(8) 0.0280(3) Uani 1 1 d .
N2 N 1.08719(10) 0.27159(7) 0.42416(8) 0.0274(3) Uani 1 1 d .
N3 N 0.91127(10) 0.15451(7) 0.22436(8) 0.0288(3) Uani 1 1 d .
N4 N 1.12261(9) 0.13535(6) 0.31032(8) 0.0278(3) Uani 1 1 d .
C1 C 1.01070(11) 0.21190(8) 0.38777(9) 0.0251(3) Uani 1 1 d .
C2 C 0.97023(13) 0.25658(8) 0.52296(10) 0.0339(3) Uani 1 1 d .
H2 H 0.9339 0.2625 0.5749 0.041 Uiso 1 1 calc R
C3 C 1.06240(13) 0.29934(9) 0.50865(10) 0.0341(3) Uani 1 1 d .
H3 H 1.1029 0.3407 0.5488 0.041 Uiso 1 1 calc R
C4 C 0.84440(12) 0.14032(8) 0.43702(10) 0.0302(3) Uani 1 1 d .
H4 H 0.8355 0.1140 0.3728 0.036 Uiso 1 1 calc R
C5 C 0.72092(12) 0.17482(9) 0.43543(11) 0.0377(4) Uani 1 1 d .
H5A H 0.6971 0.2144 0.3831 0.045 Uiso 1 1 calc R
H5B H 0.7257 0.2004 0.4987 0.045 Uiso 1 1 calc R
C6 C 0.62627(15) 0.10889(11) 0.41700(13) 0.0508(4) Uani 1 1 d .
H6A H 0.5480 0.1304 0.4205 0.061 Uiso 1 1 calc R
H6B H 0.6152 0.0878 0.3503 0.061 Uiso 1 1 calc R
C7 C 0.66370(16) 0.04271(10) 0.49143(13) 0.0515(4) Uani 1 1 d .
H7A H 0.6049 -0.0004 0.4728 0.062 Uiso 1 1 calc R
H7B H 0.6618 0.0617 0.5567 0.062 Uiso 1 1 calc R
C8 C 0.79053(16) 0.01201(10) 0.49735(13) 0.0504(4) Uani 1 1 d .
H8A H 0.7897 -0.0140 0.4351 0.061 Uiso 1 1 calc R
H8B H 0.8142 -0.0270 0.5504 0.061 Uiso 1 1 calc R
C9 C 0.88361(14) 0.07850(9) 0.51711(11) 0.0392(4) Uani 1 1 d .
H9A H 0.8896 0.1020 0.5818 0.047 Uiso 1 1 calc R
H9B H 0.9640 0.0578 0.5178 0.047 Uiso 1 1 calc R
C10 C 1.18019(12) 0.30341(8) 0.37964(10) 0.0306(3) Uani 1 1 d .
H10 H 1.1715 0.2756 0.3164 0.037 Uiso 1 1 calc R
C11 C 1.15866(14) 0.39019(9) 0.35662(13) 0.0433(4) Uani 1 1 d .
H11A H 1.1632 0.4193 0.4176 0.052 Uiso 1 1 calc R
H11B H 1.0772 0.3979 0.3114 0.052 Uiso 1 1 calc R
C12 C 1.25507(17) 0.42139(10) 0.30920(15) 0.0568(5) Uani 1 1 d .
H12A H 1.2450 0.3957 0.2452 0.068 Uiso 1 1 calc R
H12B H 1.2434 0.4780 0.2977 0.068 Uiso 1 1 calc R
C13 C 1.38214(17) 0.40627(12) 0.37422(16) 0.0662(6) Uani 1 1 d .
H13A H 1.3949 0.4362 0.4357 0.079 Uiso 1 1 calc R
H13B H 1.4417 0.4246 0.3406 0.079 Uiso 1 1 calc R
C14 C 1.40290(15) 0.31957(13) 0.39836(14) 0.0601(5) Uani 1 1 d .
H14A H 1.4842 0.3122 0.4440 0.072 Uiso 1 1 calc R
H14B H 1.3995 0.2903 0.3377 0.072 Uiso 1 1 calc R
C15 C 1.30710(13) 0.28720(11) 0.44515(12) 0.0492(4) Uani 1 1 d .
H15A H 1.3186 0.2304 0.4551 0.059 Uiso 1 1 calc R
H15B H 1.3170 0.3118 0.5098 0.059 Uiso 1 1 calc R
C16 C 1.01190(11) 0.16392(8) 0.29834(9) 0.0250(3) Uani 1 1 d .
C17 C 0.81104(12) 0.20368(8) 0.21372(9) 0.0280(3) Uani 1 1 d .
C18 C 0.69413(12) 0.17174(9) 0.17754(10) 0.0329(3) Uani 1 1 d .
H18 H 0.6858 0.1176 0.1640 0.039 Uiso 1 1 calc R
C19 C 0.59089(13) 0.21770(10) 0.16120(11) 0.0380(4) Uani 1 1 d .
H19 H 0.5139 0.1939 0.1380 0.046 Uiso 1 1 calc R
C20 C 0.59776(13) 0.29821(9) 0.17814(10) 0.0376(4) Uani 1 1 d .
C21 C 0.71301(14) 0.33038(9) 0.21361(10) 0.0375(4) Uani 1 1 d .
H21 H 0.7206 0.3846 0.2266 0.045 Uiso 1 1 calc R
C22 C 0.81730(13) 0.28499(8) 0.23054(10) 0.0322(3) Uani 1 1 d .
H22 H 0.8940 0.3092 0.2538 0.039 Uiso 1 1 calc R
C23 C 0.48464(15) 0.34911(11) 0.15405(13) 0.0552(5) Uani 1 1 d .
H23A H 0.5019 0.3978 0.1912 0.083 Uiso 1 1 calc R
H23B H 0.4193 0.3214 0.1715 0.083 Uiso 1 1 calc R
H23C H 0.4602 0.3608 0.0839 0.083 Uiso 1 1 calc R
C24 C 1.15181(11) 0.08687(8) 0.23975(9) 0.0256(3) Uani 1 1 d .
C25 C 1.27333(12) 0.08667(9) 0.23660(11) 0.0365(4) Uani 1 1 d .
H25 H 1.3298 0.1198 0.2796 0.044 Uiso 1 1 calc R
C26 C 1.31249(13) 0.03906(9) 0.17204(12) 0.0393(4) Uani 1 1 d .
H26 H 1.3942 0.0418 0.1706 0.047 Uiso 1 1 calc R
C27 C 1.23406(12) -0.01269(8) 0.10931(10) 0.0320(3) Uani 1 1 d .
C28 C 1.11410(12) -0.01300(8) 0.11308(11) 0.0338(3) Uani 1 1 d .
H28 H 1.0588 -0.0478 0.0717 0.041 Uiso 1 1 calc R
C29 C 1.07247(12) 0.03578(8) 0.17526(10) 0.0312(3) Uani 1 1 d .
H29 H 0.9897 0.0345 0.1741 0.037 Uiso 1 1 calc R
C30 C 1.27560(15) -0.06853(10) 0.04206(12) 0.0460(4) Uani 1 1 d .
H30A H 1.2977 -0.1185 0.0753 0.069 Uiso 1 1 calc R
H30B H 1.3458 -0.0465 0.0254 0.069 Uiso 1 1 calc R
H30C H 1.2100 -0.0765 -0.0178 0.069 Uiso 1 1 calc R

loop_
_atom_site_aniso_label
_atom_site_aniso_U_11
_atom_site_aniso_U_22
_atom_site_aniso_U_33
_atom_site_aniso_U_23
_atom_site_aniso_U_13
_atom_site_aniso_U_12
N1 0.0354(6) 0.0277(6) 0.0233(6) -0.0015(5) 0.0120(5) 0.0007(5)
N2 0.0323(6) 0.0260(6) 0.0241(6) -0.0034(5) 0.0083(5) -0.0003(5)
N3 0.0316(6) 0.0316(6) 0.0241(6) -0.0035(5) 0.0090(5) 0.0035(5)
N4 0.0313(6) 0.0261(6) 0.0264(6) -0.0022(5) 0.0085(5) 0.0020(5)
C1 0.0284(6) 0.0251(7) 0.0220(7) 0.0028(6) 0.0076(5) 0.0036(6)
C2 0.0448(8) 0.0357(8) 0.0239(7) -0.0055(6) 0.0141(6) 0.0022(7)
C3 0.0446(8) 0.0330(8) 0.0247(7) -0.0080(6) 0.0095(6) -0.0005(7)
C4 0.0383(7) 0.0292(7) 0.0262(7) -0.0015(6) 0.0140(6) -0.0041(6)
C5 0.0370(8) 0.0401(9) 0.0371(8) 0.0022(7) 0.0122(7) 0.0018(7)
C6 0.0415(8) 0.0610(11) 0.0519(10) -0.0065(9) 0.0163(8) -0.0095(8)
C7 0.0615(10) 0.0491(10) 0.0525(10) -0.0099(9) 0.0300(8) -0.0223(9)
C8 0.0729(11) 0.0340(9) 0.0503(10) 0.0044(8) 0.0270(9) -0.0075(8)
C9 0.0467(8) 0.0332(8) 0.0408(9) 0.0059(7) 0.0172(7) 0.0047(7)
C10 0.0333(7) 0.0304(8) 0.0301(8) -0.0036(6) 0.0122(6) -0.0025(6)
C11 0.0479(9) 0.0322(8) 0.0542(10) -0.0036(8) 0.0216(8) -0.0039(7)
C12 0.0695(11) 0.0359(9) 0.0767(13) -0.0019(9) 0.0397(10) -0.0113(9)
C13 0.0591(11) 0.0717(14) 0.0780(14) -0.0259(11) 0.0363(10) -0.0322(10)
C14 0.0354(8) 0.0871(15) 0.0584(12) -0.0059(11) 0.0140(8) -0.0042(9)
C15 0.0367(8) 0.0663(12) 0.0440(10) 0.0029(9) 0.0100(7) 0.0013(8)
C16 0.0313(7) 0.0229(7) 0.0229(7) 0.0010(6) 0.0107(5) -0.0003(5)
C17 0.0348(7) 0.0324(8) 0.0179(6) -0.0002(6) 0.0089(5) 0.0039(6)
C18 0.0367(7) 0.0319(8) 0.0291(8) -0.0043(6) 0.0072(6) 0.0019(6)
C19 0.0321(7) 0.0474(9) 0.0330(8) -0.0004(7) 0.0065(6) 0.0032(7)
C20 0.0432(8) 0.0441(9) 0.0266(8) 0.0027(7) 0.0115(6) 0.0148(7)
C21 0.0535(9) 0.0305(8) 0.0267(8) -0.0005(6) 0.0081(7) 0.0080(7)
C22 0.0385(7) 0.0314(8) 0.0247(7) 0.0014(6) 0.0053(6) 0.0002(6)
C23 0.0541(10) 0.0618(12) 0.0507(10) 0.0029(9) 0.0162(8) 0.0261(9)
C24 0.0302(6) 0.0220(7) 0.0244(7) 0.0020(6) 0.0073(5) 0.0031(5)
C25 0.0294(7) 0.0348(8) 0.0431(9) -0.0094(7) 0.0061(6) 0.0001(6)
C26 0.0313(7) 0.0383(9) 0.0526(10) -0.0067(8) 0.0187(7) 0.0027(6)
C27 0.0390(7) 0.0267(7) 0.0332(8) 0.0017(6) 0.0150(6) 0.0076(6)
C28 0.0359(7) 0.0287(8) 0.0354(8) -0.0063(7) 0.0077(6) 0.0009(6)
C29 0.0296(7) 0.0277(7) 0.0382(8) -0.0037(6) 0.0126(6) 0.0010(6)
C30 0.0538(9) 0.0400(9) 0.0513(10) -0.0064(8) 0.0261(8) 0.0087(8)

loop_
_atom_type_symbol
_atom_type_description
_atom_type_scat_dispersion_real
_atom_type_scat_dispersion_imag
_atom_type_scat_source
C C 0.0033 0.0016 'International Tables Vol C Tables 4.2.6.8 and 6.1.1.4'
H H 0.0000 0.0000 'International Tables Vol C Tables 4.2.6.8 and 6.1.1.4'
N N 0.0061 0.0033 'International Tables Vol C Tables 4.2.6.8 and 6.1.1.4'

loop_
_geom_angle_atom_site_label_1
_geom_angle_atom_site_label_2
_geom_angle_atom_site_label_3
_geom_angle
C1 N1 C2 108.90(11)
C1 N1 C4 125.44(11)
C2 N1 C4 125.58(11)
C1 N2 C3 108.71(11)
C1 N2 C10 125.57(11)
C3 N2 C10 125.71(11)
C16 N3 C17 121.21(11)
C16 N4 C24 122.19(11)
N1 C1 N2 107.52(11)
N1 C1 C16 127.44(12)
N2 C1 C16 125.00(11)
C3 C2 N1 107.36(12)
C3 C2 H2 126.3
N1 C2 H2 126.3
C2 C3 N2 107.51(12)
C2 C3 H3 126.2
N2 C3 H3 126.2
N1 C4 C9 111.25(11)
N1 C4 C5 111.71(11)
C9 C4 C5 111.10(11)
N1 C4 H4 107.5
C9 C4 H4 107.5
C5 C4 H4 107.5
C4 C5 C6 109.14(13)
C4 C5 H5A 109.9
C6 C5 H5A 109.9
C4 C5 H5B 109.9
C6 C5 H5B 109.9
H5A C5 H5B 108.3
C7 C6 C5 112.09(14)
C7 C6 H6A 109.2
C5 C6 H6A 109.2
C7 C6 H6B 109.2
C5 C6 H6B 109.2
H6A C6 H6B 107.9
C6 C7 C8 112.01(13)
C6 C7 H7A 109.2
C8 C7 H7A 109.2
C6 C7 H7B 109.2
C8 C7 H7B 109.2
H7A C7 H7B 107.9
C7 C8 C9 111.14(14)
C7 C8 H8A 109.4
C9 C8 H8A 109.4
C7 C8 H8B 109.4
C9 C8 H8B 109.4
H8A C8 H8B 108.0
C4 C9 C8 109.33(13)
C4 C9 H9A 109.8
C8 C9 H9A 109.8
C4 C9 H9B 109.8
C8 C9 H9B 109.8
H9A C9 H9B 108.3
N2 C10 C15 110.71(12)
N2 C10 C11 110.76(11)
C15 C10 C11 112.28(13)
N2 C10 H10 107.6
C15 C10 H10 107.6
C11 C10 H10 107.6
C10 C11 C12 109.69(13)
C10 C11 H11A 109.7
C12 C11 H11A 109.7
C10 C11 H11B 109.7
C12 C11 H11B 109.7
H11A C11 H11B 108.2
C13 C12 C11 111.24(16)
C13 C12 H12A 109.4
C11 C12 H12A 109.4
C13 C12 H12B 109.4
C11 C12 H12B 109.4
H12A C12 H12B 108.0
C12 C13 C14 111.49(15)
C12 C13 H13A 109.3
C14 C13 H13A 109.3
C12 C13 H13B 109.3
C14 C13 H13B 109.3
H13A C13 H13B 108.0
C13 C14 C15 111.17(15)
C13 C14 H14A 109.4
C15 C14 H14A 109.4
C13 C14 H14B 109.4
C15 C14 H14B 109.4
H14A C14 H14B 108.0
C10 C15 C14 110.50(14)
C10 C15 H15A 109.6
C14 C15 H15A 109.6
C10 C15 H15B 109.6
C14 C15 H15B 109.6
H15A C15 H15B 108.1
N4 C16 N3 130.12(12)
N4 C16 C1 108.81(11)
N3 C16 C1 121.05(11)
N3 C17 C18 118.60(12)
N3 C17 C22 124.95(12)
C18 C17 C22 116.32(12)
C19 C18 C17 121.68(14)
C19 C18 H18 119.2
C17 C18 H18 119.2
C18 C19 C20 121.68(14)
C18 C19 H19 119.2
C20 C19 H19 119.2
C21 C20 C19 117.05(13)
C21 C20 C23 121.45(15)
C19 C20 C23 121.43(15)
C22 C21 C20 121.89(14)
C22 C21 H21 119.1
C20 C21 H21 119.1
C21 C22 C17 121.36(13)
C21 C22 H22 119.3
C17 C22 H22 119.3
C20 C23 H23A 109.5
C20 C23 H23B 109.5
H23A C23 H23B 109.5
C20 C23 H23C 109.5
H23A C23 H23C 109.5
H23B C23 H23C 109.5
C29 C24 C25 116.63(12)
C29 C24 N4 126.16(12)
C25 C24 N4 117.13(12)
C26 C25 C24 121.74(13)
C26 C25 H25 119.1
C24 C25 H25 119.1
C25 C26 C27 121.53(13)
C25 C26 H26 119.2
C27 C26 H26 119.2
C28 C27 C26 116.70(13)
C28 C27 C30 120.51(13)
C26 C27 C30 122.75(13)
C29 C28 C27 122.58(13)
C29 C28 H28 118.7
C27 C28 H28 118.7
C28 C29 C24 120.77(12)
C28 C29 H29 119.6
C24 C29 H29 119.6
C27 C30 H30A 109.5
C27 C30 H30B 109.5
H30A C30 H30B 109.5
C27 C30 H30C 109.5
H30A C30 H30C 109.5
H30B C30 H30C 109.5

loop_
_geom_bond_atom_site_label_1
_geom_bond_atom_site_label_2
_geom_bond_distance
N1 C1 1.3415(16)
N1 C2 1.3808(17)
N1 C4 1.4803(17)
N2 C1 1.3448(17)
N2 C3 1.3806(17)
N2 C10 1.4768(17)
N3 C16 1.3302(16)
N3 C17 1.3913(17)
N4 C16 1.3202(16)
N4 C24 1.4010(17)
C1 C16 1.5044(18)
C2 C3 1.339(2)
C2 H2 0.9400
C3 H3 0.9400
C4 C9 1.517(2)
C4 C5 1.5210(19)
C4 H4 0.9900
C5 C6 1.529(2)
C5 H5A 0.9800
C5 H5B 0.9800
C6 C7 1.517(2)
C6 H6A 0.9800
C6 H6B 0.9800
C7 C8 1.519(2)
C7 H7A 0.9800
C7 H7B 0.9800
C8 C9 1.524(2)
C8 H8A 0.9800
C8 H8B 0.9800
C9 H9A 0.9800
C9 H9B 0.9800
C10 C15 1.512(2)
C10 C11 1.517(2)
C10 H10 0.9900
C11 C12 1.531(2)
C11 H11A 0.9800
C11 H11B 0.9800
C12 C13 1.508(3)
C12 H12A 0.9800
C12 H12B 0.9800
C13 C14 1.517(3)
C13 H13A 0.9800
C13 H13B 0.9800
C14 C15 1.527(2)
C14 H14A 0.9800
C14 H14B 0.9800
C15 H15A 0.9800
C15 H15B 0.9800
C17 C18 1.3998(19)
C17 C22 1.401(2)
C18 C19 1.379(2)
C18 H18 0.9400
C19 C20 1.388(2)
C19 H19 0.9400
C20 C21 1.384(2)
C20 C23 1.513(2)
C21 C22 1.383(2)
C21 H21 0.9400
C22 H22 0.9400
C23 H23A 0.9700
C23 H23B 0.9700
C23 H23C 0.9700
C24 C29 1.3949(18)
C24 C25 1.3998(18)
C25 C26 1.381(2)
C25 H25 0.9400
C26 C27 1.385(2)
C26 H26 0.9400
C27 C28 1.3846(19)
C27 C30 1.508(2)
C28 C29 1.3827(19)
C28 H28 0.9400
C29 H29 0.9400
C30 H30A 0.9700
C30 H30B 0.9700
C30 H30C 0.9700

loop_
_geom_torsion_atom_site_label_1
_geom_torsion_atom_site_label_2
_geom_torsion_atom_site_label_3
_geom_torsion_atom_site_label_4
_geom_torsion
C2 N1 C1 N2 -0.26(14)
C4 N1 C1 N2 -177.06(11)
C2 N1 C1 C16 177.55(12)
C4 N1 C1 C16 0.7(2)
C3 N2 C1 N1 0.38(14)
C10 N2 C1 N1 -178.23(11)
C3 N2 C1 C16 -177.49(12)
C10 N2 C1 C16 3.9(2)
C1 N1 C2 C3 0.03(15)
C4 N1 C2 C3 176.83(12)
N1 C2 C3 N2 0.20(16)
C1 N2 C3 C2 -0.36(15)
C10 N2 C3 C2 178.25(12)
C1 N1 C4 C9 108.04(14)
C2 N1 C4 C9 -68.25(17)
C1 N1 C4 C5 -127.17(13)
C2 N1 C4 C5 56.55(17)
N1 C4 C5 C6 175.89(12)
C9 C4 C5 C6 -59.24(16)
C4 C5 C6 C7 54.98(17)
C5 C6 C7 C8 -53.08(19)
C6 C7 C8 C9 53.81(19)
N1 C4 C9 C8 -174.25(12)
C5 C4 C9 C8 60.61(16)
C7 C8 C9 C4 -57.02(17)
C1 N2 C10 C15 -113.28(15)
C3 N2 C10 C15 68.33(17)
C1 N2 C10 C11 121.49(14)
C3 N2 C10 C11 -56.89(17)
N2 C10 C11 C12 -179.17(13)
C15 C10 C11 C12 56.50(18)
C10 C11 C12 C13 -56.08(19)
C11 C12 C13 C14 56.3(2)
C12 C13 C14 C15 -55.5(2)
N2 C10 C15 C14 179.51(13)
C11 C10 C15 C14 -56.13(19)
C13 C14 C15 C10 54.7(2)
C24 N4 C16 N3 0.3(2)
C24 N4 C16 C1 178.86(11)
C17 N3 C16 N4 -164.56(13)
C17 N3 C16 C1 17.01(19)
N1 C1 C16 N4 -123.22(14)
N2 C1 C16 N4 54.22(17)
N1 C1 C16 N3 55.52(19)
N2 C1 C16 N3 -127.04(14)
C16 N3 C17 C18 -144.81(13)
C16 N3 C17 C22 39.5(2)
N3 C17 C18 C19 -177.22(12)
C22 C17 C18 C19 -1.2(2)
C17 C18 C19 C20 1.2(2)
C18 C19 C20 C21 -0.9(2)
C18 C19 C20 C23 176.11(14)
C19 C20 C21 C22 0.7(2)
C23 C20 C21 C22 -176.26(14)
C20 C21 C22 C17 -0.9(2)
N3 C17 C22 C21 176.79(13)
C18 C17 C22 C21 1.0(2)
C16 N4 C24 C29 -29.6(2)
C16 N4 C24 C25 153.74(13)
C29 C24 C25 C26 0.8(2)
N4 C24 C25 C26 177.84(13)
C24 C25 C26 C27 -2.1(2)
C25 C26 C27 C28 1.4(2)
C25 C26 C27 C30 -176.56(14)
C26 C27 C28 C29 0.5(2)
C30 C27 C28 C29 178.44(14)
C27 C28 C29 C24 -1.7(2)
C25 C24 C29 C28 1.0(2)
N4 C24 C29 C28 -175.73(13)
